data_4300336
loop_
_publ_author_name
'Adams, Nico'
'Bigmore, Helen R.'
'Blundell, Timothy L.'
'Boyd, Catherine L.'
'Dubberley, Stuart R.'
'Sealey, Andrew J.'
'Cowley, Andrew R.'
'Skinner, Michael E. G.'
'Mountford, Philip'

_publ_section_title
;
 New Titanium Imido Synthons: Syntheses and Supramolecular Structures
;
_journal_coden_ASTM INOCAJ
_journal_issue 8
_journal_name_full 'Inorganic Chemistry'
_journal_page_first 2882
_journal_page_last 2894
_journal_paper_doi 10.1021/ic050011z
_journal_volume 44
_journal_year 2005
_chemical_formula_moiety 'C32 H20 Cl2 F10 N6 Ti2'
_chemical_formula_sum 'C32 H20 Cl2 F10 N6 Ti2'
_chemical_formula_weight 916.14
_space_group_IT_number 14
_symmetry_cell_setting monoclinic
_symmetry_space_group_name_Hall '-P 2yn'
_symmetry_space_group_name_H-M 'P 1 21/n 1'
_cell_angle_alpha 90.00
_cell_angle_beta 103.425(1)
_cell_angle_gamma 90.00
_cell_formula_units_Z 2
_cell_length_a 7.2324(2)
_cell_length_b 18.1474(5)
_cell_length_c 13.7813(3)
_cell_measurement_temperature 150
_cell_volume 1759.4
_diffrn_ambient_temperature 150
_exptl_crystal_density_diffrn 1.73
_refine_ls_R_factor_obs 0.0294
_refine_ls_wR_factor_obs 0.0407
_cod_duplicate_entry 4301061
_cod_depositor_comments
;
The following automatic conversions were performed:
'_symmetry_cell_setting' value 'Monoclinic' changed to 'monoclinic'
according to '/home/saulius/struct/CIF-dictionaries/cif_core.dic'
dictionary named 'cif_core.dic' version 2.4.1 from 2010-06-29.

Automatic conversion script
Id: cif_fix_enum 1527 2010-12-29 10:47:43Z saulius 
;
_cod_original_sg_symbol_H-M 'P 21/n'
_cod_database_code 4300336

loop_
_symmetry_equiv_pos_as_xyz
x,y,z
-x,-y,-z
-x+1/2,y+1/2,-z+1/2
x+1/2,-y+1/2,z+1/2

loop_
_atom_site_aniso_label
_atom_site_aniso_U_11
_atom_site_aniso_U_22
_atom_site_aniso_U_33
_atom_site_aniso_U_23
_atom_site_aniso_U_13
_atom_site_aniso_U_12
Ti1 0.0226(3) 0.0163(3) 0.0236(3) 0.0002(3) 0.0073(3) 0.0006(3)
Cl1 0.0305(5) 0.0273(5) 0.0308(5) 0.0044(4) 0.0040(4) 0.0063(4)
Cl2 0.0226(4) 0.0201(4) 0.0273(5) 0.0015(4) 0.0079(4) 0.0040(4)
N1 0.027(2) 0.020(2) 0.025(2) 0.000(1) 0.009(1) -0.001(1)
N2 0.024(2) 0.021(2) 0.026(2) 0.001(1) 0.009(1) 0.000(1)
N3 0.029(2) 0.025(2) 0.022(2) 0.000(1) 0.004(1) -0.003(1)
C1 0.021(2) 0.025(2) 0.025(2) 0.002(2) 0.006(2) 0.002(2)
C2 0.028(2) 0.027(2) 0.035(2) 0.004(2) 0.012(2) 0.007(2)
C3 0.024(2) 0.035(2) 0.043(2) 0.016(2) 0.011(2) 0.004(2)
C4 0.025(2) 0.053(3) 0.030(2) 0.012(2) 0.012(2) 0.007(2)
C5 0.028(2) 0.047(3) 0.025(2) -0.002(2) 0.007(2) 0.011(2)
C6 0.027(2) 0.028(2) 0.026(2) 0.003(2) 0.005(2) 0.002(2)
C7 0.024(2) 0.021(2) 0.036(2) -0.003(2) 0.012(2) 0.000(2)
C8 0.032(2) 0.019(2) 0.053(3) -0.005(2) 0.014(2) 0.004(2)
C9 0.032(2) 0.022(2) 0.042(2) -0.001(2) 0.006(2) -0.006(2)
C10 0.022(2) 0.029(2) 0.041(2) -0.001(2) 0.007(2) -0.002(2)
C11 0.024(2) 0.025(2) 0.042(2) -0.002(2) 0.010(2) 0.003(2)
C12 0.030(2) 0.037(2) 0.033(2) -0.001(2) 0.004(2) -0.007(2)
C13 0.039(3) 0.055(3) 0.039(3) 0.004(2) 0.001(2) -0.019(2)
C14 0.066(3) 0.036(3) 0.032(2) -0.001(2) 0.005(2) -0.024(2)
C15 0.066(3) 0.027(2) 0.035(2) -0.004(2) 0.019(2) -0.009(2)
C16 0.045(2) 0.021(2) 0.031(2) -0.001(2) 0.013(2) -0.003(2)
F1 0.053(2) 0.023(1) 0.052(2) 0.001(1) 0.025(1) 0.001(1)
F2 0.043(1) 0.042(2) 0.065(2) 0.025(1) 0.026(1) 0.001(1)
F3 0.046(2) 0.078(2) 0.034(1) 0.018(1) 0.021(1) 0.010(1)
F4 0.052(2) 0.056(2) 0.030(1) -0.010(1) 0.014(1) 0.009(1)
F5 0.050(2) 0.027(1) 0.032(1) -0.003(1) 0.012(1) -0.000(1)

loop_
_atom_site_label
_atom_site_fract_x
_atom_site_fract_y
_atom_site_fract_z
_atom_site_U_iso_or_equiv
_atom_site_occupancy
_atom_site_thermal_displace_type
Ti1 0.47783(9) 0.03059(4) 0.35868(5) 0.0205 1.0000 Uani
Cl1 0.2210(1) 0.10270(5) 0.27683(7) 0.0301 1.0000 Uani
Cl2 0.6912(1) -0.04252(5) 0.48633(7) 0.0230 1.0000 Uani
N1 0.5942(4) 0.0248(2) 0.2633(2) 0.0235 1.0000 Uani
N2 0.6482(4) 0.1277(2) 0.4234(2) 0.0231 1.0000 Uani
N3 0.3120(4) -0.0721(2) 0.3208(2) 0.0258 1.0000 Uani
C1 0.6630(5) 0.0359(2) 0.1800(3) 0.0234 1.0000 Uani
C2 0.7103(5) 0.1058(2) 0.1510(3) 0.0292 1.0000 Uani
C3 0.7724(5) 0.1177(2) 0.0655(3) 0.0332 1.0000 Uani
C4 0.7892(6) 0.0596(3) 0.0039(3) 0.0352 1.0000 Uani
C5 0.7454(6) -0.0106(2) 0.0297(3) 0.0330 1.0000 Uani
C6 0.6847(5) -0.0218(2) 0.1161(3) 0.0272 1.0000 Uani
C7 0.5720(5) 0.1898(2) 0.4506(3) 0.0263 1.0000 Uani
C8 0.6761(6) 0.2533(2) 0.4759(3) 0.0344 1.0000 Uani
C9 0.8658(6) 0.2538(2) 0.4738(3) 0.0323 1.0000 Uani
C10 0.9470(6) 0.1903(2) 0.4483(3) 0.0310 1.0000 Uani
C11 0.8350(5) 0.1287(2) 0.4237(3) 0.0301 1.0000 Uani
C12 0.1272(6) -0.0788(2) 0.3210(3) 0.0338 1.0000 Uani
C13 0.0309(7) -0.1448(3) 0.2967(3) 0.0453 1.0000 Uani
C14 0.1245(7) -0.2051(3) 0.2708(3) 0.0459 1.0000 Uani
C15 0.3116(7) -0.1984(2) 0.2692(3) 0.0415 1.0000 Uani
C16 0.4009(6) -0.1320(2) 0.2944(3) 0.0315 1.0000 Uani
F1 0.6922(4) 0.1645(1) 0.2074(2) 0.0404 1.0000 Uani
F2 0.8136(4) 0.1865(1) 0.0406(2) 0.0482 1.0000 Uani
F3 0.8474(4) 0.0712(2) -0.0809(2) 0.0506 1.0000 Uani
F4 0.7597(4) -0.0676(2) -0.0304(2) 0.0452 1.0000 Uani
F5 0.6393(4) -0.0906(1) 0.1374(2) 0.0360 1.0000 Uani
H71 0.4234(5) 0.1898(2) 0.4526(3) 0.0343 1.0000 Uiso
H81 0.6098(6) 0.3023(2) 0.4973(3) 0.0419 1.0000 Uiso
H91 0.9497(6) 0.3034(2) 0.4919(3) 0.0401 1.0000 Uiso
H101 1.0962(6) 0.1888(2) 0.4476(3) 0.0390 1.0000 Uiso
H111 0.8996(5) 0.0789(2) 0.4037(3) 0.0382 1.0000 Uiso
H121 0.0517(6) -0.0316(2) 0.3405(3) 0.0431 1.0000 Uiso
H131 -0.1179(7) -0.1489(3) 0.2982(3) 0.0566 1.0000 Uiso
H141 0.0507(8) -0.2569(3) 0.2521(3) 0.0554 1.0000 Uiso
H151 0.3886(7) -0.2448(2) 0.2484(3) 0.0516 1.0000 Uiso
H161 0.5496(6) -0.1273(2) 0.2932(3) 0.0400 1.0000 Uiso

loop_
_geom_bond_atom_site_label_1
_geom_bond_site_symmetry_1
_geom_bond_atom_site_label_2
_geom_bond_site_symmetry_2
_geom_bond_distance
_geom_bond_publ_flag
Ti1 . Cl1 . 2.337(1) yes
Ti1 . Cl2 . 2.445(1) yes
Ti1 . Cl2 2_656 2.705(1) yes
Ti1 . N1 . 1.720(3) yes
Ti1 . N2 . 2.216(3) yes
Ti1 . N3 . 2.212(3) yes
N1 . C1 . 1.368(5) yes
N2 . C7 . 1.344(5) yes
N2 . C11 . 1.351(5) yes
N3 . C12 . 1.343(5) yes
N3 . C16 . 1.355(5) yes
C1 . C2 . 1.397(5) yes
C1 . C6 . 1.399(5) yes
C2 . C3 . 1.371(6) yes
C2 . F1 . 1.343(5) yes
C3 . C4 . 1.376(6) yes
C3 . F2 . 1.346(5) yes
C4 . C5 . 1.380(6) yes
C4 . F3 . 1.348(4) yes
C5 . C6 . 1.376(5) yes
C5 . F4 . 1.343(5) yes
C6 . F5 . 1.342(4) yes
C7 . C8 . 1.377(5) yes
C8 . C9 . 1.379(6) yes
C9 . C10 . 1.375(6) yes
C10 . C11 . 1.375(5) yes
C12 . C13 . 1.387(6) yes
C13 . C14 . 1.376(7) yes
C14 . C15 . 1.364(7) yes
C15 . C16 . 1.374(6) yes
